data_1511027
loop_
_publ_author_name
'Montardi, Y.'
'Jobic, S.'
'Goubin, F.'
'Rocquefelte, X.'
'Deniard, P.'
'Brec, R.'

_publ_section_title
;
 Optical properties of Ce B O3 and Ce B3 O6 compounds: first- principles
 calculations and experimental results
;
_journal_name_full 'Journal of Solid State Chemistry'
_journal_page_first 89
_journal_page_last 100
_journal_paper_doi 10.1016/S0022-4596(03)00322-0
_journal_volume 177
_journal_year 2004
_chemical_formula_sum 'B Ce O3'
_chemical_name_systematic 'Ce (B O3)'
_space_group_IT_number 11
_symmetry_space_group_name_Hall '-P 2yb'
_symmetry_space_group_name_H-M 'P 1 21/m 1'
_cell_angle_alpha 90
_cell_angle_beta 107.528
_cell_angle_gamma 90
_cell_formula_units_Z 2
_cell_length_a 6.3022
_cell_length_b 5.0593
_cell_length_c 4.1311
_cell_volume 125.603
_citation_journal_id_ASTM JSSCBI
_cod_data_source_file boron0-1_110.cif
_cod_data_source_block B1Ce1O3
_cod_original_cell_volume 125.6032
_cod_original_formula_sum 'B1 Ce1 O3'
_cod_database_code 1511027

loop_
_symmetry_equiv_pos_as_xyz
x,y,z
-x,y+1/2,-z
-x,-y,-z
x,-y-1/2,z

loop_
_atom_site_label
_atom_site_type_symbol
_atom_site_fract_x
_atom_site_fract_y
_atom_site_fract_z
_atom_site_occupancy
_atom_site_U_iso_or_equiv
Ce1 Ce+3 0.7755 0.25 0.6209 1 0.0
O1 O-2 0.376 0.25 0.311 1 0.0
B1 B+3 0.215 0.25 -0.001 1 0.0
O2 O-2 0.179 0.018 0.845 1 0.0
